data_7219748
loop_
_publ_author_name
'Ou, Yan-Jun'
'Ding, Yu-Jia'
'Hong, Xu-Jia'
'Wei, Qin'
'Zheng, Zhi-Peng'
'Long, Yuhua'
'Cai, Prof. Yue-Peng'
'Yao, Xiangdong'

_publ_section_title
;
 A series of temperature-dependent CdII-complexes containing an important
 family of N-rich heterocycles from in situ conversion of pyridine-type
 Schiff base
;
_journal_name_full 'RSC Adv.'
_journal_paper_doi 10.1039/C4RA16198J
_journal_year 2015
_chemical_formula_sum 'C26 H30 Cd2 Cl4 N6 O2'
_chemical_formula_weight 825.16
_chemical_name_systematic
; 
 ? 
;
_space_group_IT_number 2
_symmetry_cell_setting triclinic
_symmetry_space_group_name_Hall '-P 1'
_symmetry_space_group_name_H-M 'P -1'
_atom_sites_solution_hydrogens geom
_atom_sites_solution_primary direct
_atom_sites_solution_secondary difmap
_audit_creation_method SHELXL-97
_audit_update_record
;
2014-08-30 deposited with the CCDC.
2015-03-03 downloaded from the CCDC.
;
_cell_angle_alpha 100.021(2)
_cell_angle_beta 102.220(2)
_cell_angle_gamma 112.091(2)
_cell_formula_units_Z 1
_cell_length_a 7.3515(10)
_cell_length_b 9.4349(12)
_cell_length_c 12.6530(16)
_cell_measurement_reflns_used 1461
_cell_measurement_temperature 298(2)
_cell_measurement_theta_max 24.47
_cell_measurement_theta_min 3.03
_cell_volume 762.96(17)
_computing_cell_refinement 'Bruker SAINT'
_computing_data_collection 'Bruker APEX2'
_computing_data_reduction 'Bruker SAINT'
_computing_molecular_graphics 'Bruker SHELXTL'
_computing_publication_material 'Bruker SHELXTL'
_computing_structure_refinement 'SHELXL-97 (Sheldrick, 2008)'
_computing_structure_solution 'SHELXS-97 (Sheldrick, 2008)'
_diffrn_ambient_temperature 298(2)
_diffrn_measured_fraction_theta_full 0.987
_diffrn_measured_fraction_theta_max 0.987
_diffrn_measurement_device_type 'Bruker APEX-II CCD'
_diffrn_measurement_method '\f and \w scans'
_diffrn_radiation_monochromator graphite
_diffrn_radiation_source 'fine-focus sealed tube'
_diffrn_radiation_type MoK\a
_diffrn_radiation_wavelength 0.71073
_diffrn_reflns_av_R_equivalents 0.0186
_diffrn_reflns_av_sigmaI/netI 0.0395
_diffrn_reflns_limit_h_max 6
_diffrn_reflns_limit_h_min -8
_diffrn_reflns_limit_k_max 10
_diffrn_reflns_limit_k_min -9
_diffrn_reflns_limit_l_max 14
_diffrn_reflns_limit_l_min -14
_diffrn_reflns_number 3725
_diffrn_reflns_theta_full 24.47
_diffrn_reflns_theta_max 24.47
_diffrn_reflns_theta_min 1.72
_exptl_absorpt_coefficient_mu 1.779
_exptl_absorpt_correction_T_max 0.8149
_exptl_absorpt_correction_T_min 0.6956
_exptl_absorpt_correction_type multi-scan
_exptl_absorpt_process_details 'SADABS (Sheldrick, 1996)'
_exptl_crystal_colour 'pale yellow'
_exptl_crystal_density_diffrn 1.796
_exptl_crystal_density_method 'not measured'
_exptl_crystal_description block
_exptl_crystal_F_000 408
_exptl_crystal_size_max 0.22
_exptl_crystal_size_mid 0.19
_exptl_crystal_size_min 0.12
_refine_diff_density_max 0.799
_refine_diff_density_min -0.838
_refine_diff_density_rms 0.102
_refine_ls_extinction_method none
_refine_ls_goodness_of_fit_ref 1.070
_refine_ls_hydrogen_treatment mixed
_refine_ls_matrix_type full
_refine_ls_number_parameters 188
_refine_ls_number_reflns 2499
_refine_ls_number_restraints 3
_refine_ls_restrained_S_all 1.070
_refine_ls_R_factor_all 0.0467
_refine_ls_R_factor_gt 0.0381
_refine_ls_shift/su_max 0.008
_refine_ls_shift/su_mean 0.000
_refine_ls_structure_factor_coef Fsqd
_refine_ls_weighting_details 'calc w=1/[\s^2^(Fo^2^)+(0.0624P)^2^+0.0000P] where P=(Fo^2^+2Fc^2^)/3'
_refine_ls_weighting_scheme calc
_refine_ls_wR_factor_gt 0.0983
_refine_ls_wR_factor_ref 0.1058
_reflns_number_gt 2118
_reflns_number_total 2499
_reflns_threshold_expression >2sigma(I)
_cod_data_source_file c4ra16198j2.cif
_cod_data_source_block o
_cod_depositor_comments
;
The following automatic conversions were performed:

'_symmetry_cell_setting' value 'Triclinic' changed to 'triclinic'
according to
/usr/data/users/saulius/crontab/automatic-downloads/rss-feeds/RSC/lib/dictionaries/cif_core.dic
dictionary named 'cif_core.dic' version 2.4.2 from 2011-04-26.

Automatic conversion script
Id: cif_fix_values 3086 2015-02-26 13:12:21Z robertas 
;
_cod_original_sg_symbol_H-M P-1
_cod_database_code 7219748

loop_
_symmetry_equiv_pos_as_xyz
'x, y, z'
'-x, -y, -z'

loop_
_atom_site_label
_atom_site_type_symbol
_atom_site_fract_x
_atom_site_fract_y
_atom_site_fract_z
_atom_site_U_iso_or_equiv
_atom_site_adp_type
_atom_site_occupancy
_atom_site_symmetry_multiplicity
_atom_site_calc_flag
_atom_site_refinement_flags
Cd1 Cd 0.55219(2) 0.637708(19) 0.268459(13) 0.04083(6) Uani 1 1 d .
Cl1 Cl 0.82596(10) 0.54531(8) 0.28502(6) 0.0584(2) Uani 1 1 d .
Cl2 Cl 0.61129(12) 0.85176(8) 0.17820(6) 0.0618(2) Uani 1 1 d .
O1 O 0.5252(11) 0.8020(6) 0.9006(3) 0.289(4) Uani 1 1 d D
H1A H 0.577(3) 0.8709(10) 0.8669(6) 0.433 Uiso 1 1 d D
H1B H 0.584(4) 0.830(3) 0.9715(5) 0.433 Uiso 1 1 d D
N1 N 0.6239(3) 0.7918(2) 0.45484(15) 0.0367(6) Uani 1 1 d .
N2 N 0.3412(3) 0.4855(2) 0.35955(14) 0.0329(5) Uani 1 1 d .
H2A H 0.2888 0.5581 0.3620 0.039 Uiso 1 1 d R
N3 N 0.2458(3) 0.4427(2) 0.13809(16) 0.0449(7) Uani 1 1 d .
C5 C 0.5300(3) 0.7169(2) 0.52270(18) 0.0347(7) Uani 1 1 d .
C4 C 0.5382(4) 0.8010(3) 0.6258(2) 0.0429(8) Uani 1 1 d .
H4 H 0.4682 0.7476 0.6704 0.051 Uiso 1 1 calc R
C3 C 0.6496(4) 0.9636(3) 0.6624(2) 0.0520(9) Uani 1 1 d .
H3 H 0.6567 1.0210 0.7320 0.062 Uiso 1 1 calc R
C1 C 0.7332(4) 0.9523(3) 0.4917(2) 0.0448(8) Uani 1 1 d .
H1 H 0.7985 1.0044 0.4450 0.054 Uiso 1 1 calc R
C2 C 0.7516(4) 1.0407(3) 0.5940(2) 0.0554(9) Uani 1 1 d .
H2 H 0.8308 1.1504 0.6175 0.066 Uiso 1 1 calc R
C6 C 0.4215(3) 0.5362(2) 0.48230(18) 0.0343(7) Uani 1 1 d .
H6 H 0.3083 0.4971 0.5146 0.041 Uiso 1 1 calc R
C7 C 0.1656(3) 0.3717(3) 0.30324(19) 0.0354(7) Uani 1 1 d .
C9 C 0.1131(3) 0.3372(3) 0.17747(19) 0.0372(7) Uani 1 1 d .
C8 C 0.0125(4) 0.2679(3) 0.3500(2) 0.0472(8) Uani 1 1 d .
H8A H 0.0621 0.3039 0.4308 0.071 Uiso 1 1 calc R
H8B H -0.0062 0.1599 0.3251 0.071 Uiso 1 1 calc R
H8C H -0.1166 0.2733 0.3242 0.071 Uiso 1 1 calc R
C10 C -0.0583(4) 0.2080(3) 0.1070(2) 0.0573(10) Uani 1 1 d .
H10 H -0.1476 0.1375 0.1359 0.069 Uiso 1 1 calc R
C11 C -0.0979(5) 0.1828(4) -0.0097(2) 0.0752(13) Uani 1 1 d .
H11 H -0.2117 0.0939 -0.0594 0.090 Uiso 1 1 calc R
C12 C 0.0341(5) 0.2915(4) -0.0492(2) 0.0732(13) Uani 1 1 d .
H12 H 0.0098 0.2794 -0.1262 0.088 Uiso 1 1 calc R
C13 C 0.2021(4) 0.4180(4) 0.0270(2) 0.0618(10) Uani 1 1 d .
H13 H 0.2913 0.4912 -0.0003 0.074 Uiso 1 1 calc R

loop_
_atom_site_aniso_label
_atom_site_aniso_U_11
_atom_site_aniso_U_22
_atom_site_aniso_U_33
_atom_site_aniso_U_23
_atom_site_aniso_U_13
_atom_site_aniso_U_12
Cd1 0.04249(8) 0.03709(9) 0.03786(9) 0.01399(7) 0.01556(7) 0.00848(7)
Cl1 0.0572(3) 0.0534(3) 0.0769(4) 0.0263(3) 0.0327(3) 0.0263(2)
Cl2 0.0774(4) 0.0494(3) 0.0579(3) 0.0298(3) 0.0255(3) 0.0173(3)
O1 0.377(7) 0.220(5) 0.189(4) 0.044(4) 0.087(4) 0.048(6)
N1 0.0403(8) 0.0332(8) 0.0365(9) 0.0129(7) 0.0134(7) 0.0134(7)
N2 0.0373(8) 0.0301(8) 0.0323(9) 0.0124(7) 0.0125(7) 0.0129(7)
N3 0.0428(10) 0.0472(10) 0.0350(10) 0.0139(8) 0.0091(8) 0.0096(8)
C5 0.0340(10) 0.0333(10) 0.0346(11) 0.0131(9) 0.0063(9) 0.0128(8)
C4 0.0485(11) 0.0484(12) 0.0306(11) 0.0115(10) 0.0121(9) 0.0193(10)
C3 0.0628(13) 0.0443(13) 0.0388(14) -0.0020(11) 0.0074(11) 0.0228(11)
C1 0.0423(11) 0.0345(11) 0.0494(13) 0.0135(10) 0.0109(10) 0.0086(9)
C2 0.0637(15) 0.0329(12) 0.0539(16) 0.0052(11) 0.0029(13) 0.0153(11)
C6 0.0360(9) 0.0372(11) 0.0302(10) 0.0114(9) 0.0142(8) 0.0130(8)
C7 0.0347(10) 0.0297(10) 0.0371(11) 0.0099(9) 0.0099(9) 0.0091(8)
C9 0.0330(10) 0.0389(11) 0.0344(11) 0.0078(9) 0.0069(9) 0.0128(8)
C8 0.0398(11) 0.0439(12) 0.0489(13) 0.0194(10) 0.0132(10) 0.0061(10)
C10 0.0549(14) 0.0576(15) 0.0425(13) 0.0183(12) 0.0085(12) 0.0079(13)
C11 0.0654(18) 0.078(2) 0.0409(16) 0.0047(15) -0.0004(14) 0.0017(17)
C12 0.0665(17) 0.087(2) 0.0315(14) 0.0074(14) 0.0018(13) 0.0076(17)
C13 0.0570(15) 0.0700(17) 0.0394(13) 0.0183(12) 0.0127(12) 0.0071(14)

loop_
_atom_type_symbol
_atom_type_description
_atom_type_scat_dispersion_real
_atom_type_scat_dispersion_imag
_atom_type_scat_source
C C 0.0033 0.0016 'International Tables Vol C Tables 4.2.6.8 and 6.1.1.4'
H H 0.0000 0.0000 'International Tables Vol C Tables 4.2.6.8 and 6.1.1.4'
Cd Cd -0.8075 1.2024 'International Tables Vol C Tables 4.2.6.8 and 6.1.1.4'
Cl Cl 0.1484 0.1585 'International Tables Vol C Tables 4.2.6.8 and 6.1.1.4'
N N 0.0061 0.0033 'International Tables Vol C Tables 4.2.6.8 and 6.1.1.4'
O O 0.0106 0.0060 'International Tables Vol C Tables 4.2.6.8 and 6.1.1.4'

loop_
_geom_angle_atom_site_label_1
_geom_angle_atom_site_label_2
_geom_angle_atom_site_label_3
_geom_angle
_geom_angle_site_symmetry_1
_geom_angle_site_symmetry_3
N3 Cd1 N2 69.46(7) . .
N3 Cd1 N1 131.53(7) . .
N2 Cd1 N1 70.13(6) . .
N3 Cd1 Cl2 99.93(6) . .
N2 Cd1 Cl2 144.88(6) . .
N1 Cd1 Cl2 97.89(5) . .
N3 Cd1 Cl1 110.41(6) . .
N2 Cd1 Cl1 102.50(6) . .
N1 Cd1 Cl1 103.46(5) . .
Cl2 Cd1 Cl1 112.48(3) . .
H1A O1 H1B 114.7(16) . .
C5 N1 C1 118.3(2) . .
C5 N1 Cd1 117.39(12) . .
C1 N1 Cd1 123.80(17) . .
C7 N2 C6 124.3(2) . .
C7 N2 Cd1 120.60(16) . .
C6 N2 Cd1 115.05(12) . .
C7 N2 H2A 92.1 . .
C6 N2 H2A 89.9 . .
Cd1 N2 H2A 85.0 . .
C13 N3 C9 117.76(19) . .
C13 N3 Cd1 124.38(17) . .
C9 N3 Cd1 117.49(14) . .
N1 C5 C4 121.2(2) . .
N1 C5 C6 116.9(2) . .
C4 C5 C6 121.9(2) . .
C3 C4 C5 120.0(2) . .
C3 C4 H4 120.0 . .
C5 C4 H4 120.0 . .
C4 C3 C2 118.9(3) . .
C4 C3 H3 120.5 . .
C2 C3 H3 120.5 . .
N1 C1 C2 123.0(3) . .
N1 C1 H1 118.5 . .
C2 C1 H1 118.5 . .
C1 C2 C3 118.6(2) . .
C1 C2 H2 120.7 . .
C3 C2 H2 120.7 . .
N2 C6 C5 109.20(19) . .
N2 C6 C6 107.9(2) . 2_666
C5 C6 C6 110.12(19) . 2_666
N2 C6 H6 109.9 . .
C5 C6 H6 109.9 . .
C6 C6 H6 109.9 2_666 .
N2 C7 C8 126.5(2) . .
N2 C7 C9 115.9(2) . .
C8 C7 C9 117.56(16) . .
N2 C7 H2A 34.6 . .
C8 C7 H2A 120.7 . .
C9 C7 H2A 110.7 . .
N3 C9 C10 122.0(2) . .
N3 C9 C7 115.99(16) . .
C10 C9 C7 122.0(2) . .
C7 C8 H8A 109.5 . .
C7 C8 H8B 109.5 . .
H8A C8 H8B 109.5 . .
C7 C8 H8C 109.5 . .
H8A C8 H8C 109.5 . .
H8B C8 H8C 109.5 . .
C9 C10 C11 119.1(3) . .
C9 C10 H10 120.5 . .
C11 C10 H10 120.5 . .
C12 C11 C10 118.8(2) . .
C12 C11 H11 120.6 . .
C10 C11 H11 120.6 . .
C13 C12 C11 118.4(3) . .
C13 C12 H12 120.8 . .
C11 C12 H12 120.8 . .
N3 C13 C12 123.9(3) . .
N3 C13 H13 118.1 . .
C12 C13 H13 118.1 . .

loop_
_geom_bond_atom_site_label_1
_geom_bond_atom_site_label_2
_geom_bond_distance
_geom_bond_site_symmetry_2
Cd1 N3 2.3310(16) .
Cd1 N2 2.3356(19) .
Cd1 N1 2.3785(19) .
Cd1 Cl2 2.4340(8) .
Cd1 Cl1 2.4615(9) .
O1 H1A 0.853(8) .
O1 H1B 0.853(7) .
N1 C5 1.345(3) .
N1 C1 1.355(3) .
N2 C7 1.276(2) .
N2 C6 1.460(3) .
N2 H2A 0.9032 .
N3 C13 1.331(3) .
N3 C9 1.356(3) .
C5 C4 1.380(3) .
C5 C6 1.518(3) .
C4 C3 1.373(3) .
C4 H4 0.9300 .
C3 C2 1.387(4) .
C3 H3 0.9300 .
C1 C2 1.362(4) .
C1 H1 0.9300 .
C2 H2 0.9300 .
C6 C6 1.574(5) 2_666
C6 H6 0.9800 .
C7 C8 1.494(3) .
C7 C9 1.501(3) .
C7 H2A 1.5898 .
C9 C10 1.364(3) .
C8 H8A 0.9600 .
C8 H8B 0.9600 .
C8 H8C 0.9600 .
C10 C11 1.401(4) .
C10 H10 0.9300 .
C11 C12 1.371(5) .
C11 H11 0.9300 .
C12 C13 1.366(3) .
C12 H12 0.9300 .
C13 H13 0.9300 .

loop_
_geom_hbond_atom_site_label_D
_geom_hbond_atom_site_label_H
_geom_hbond_atom_site_label_A
_geom_hbond_distance_DH
_geom_hbond_distance_HA
_geom_hbond_distance_DA
_geom_hbond_angle_DHA
_geom_hbond_site_symmetry_A
O1 H1B Cl2 0.853(7) 2.546(9) 3.350(4) 157(3) 1_556

loop_
_geom_torsion_atom_site_label_1
_geom_torsion_atom_site_label_2
_geom_torsion_atom_site_label_3
_geom_torsion_atom_site_label_4
_geom_torsion
_geom_torsion_site_symmetry_4
N3 Cd1 N1 C5 41.5(2) .
N2 Cd1 N1 C5 6.44(17) .
Cl2 Cd1 N1 C5 152.33(17) .
Cl1 Cd1 N1 C5 -92.20(17) .
N3 Cd1 N1 C1 -130.4(2) .
N2 Cd1 N1 C1 -165.5(2) .
Cl2 Cd1 N1 C1 -19.6(2) .
Cl1 Cd1 N1 C1 95.9(2) .
N3 Cd1 N2 C7 0.1(2) .
N1 Cd1 N2 C7 152.7(2) .
Cl2 Cd1 N2 C7 77.8(2) .
Cl1 Cd1 N2 C7 -107.3(2) .
N3 Cd1 N2 C6 -176.99(19) .
N1 Cd1 N2 C6 -24.34(16) .
Cl2 Cd1 N2 C6 -99.27(17) .
Cl1 Cd1 N2 C6 75.65(17) .
N2 Cd1 N3 C13 -177.4(3) .
N1 Cd1 N3 C13 147.4(2) .
Cl2 Cd1 N3 C13 37.4(3) .
Cl1 Cd1 N3 C13 -81.2(3) .
N2 Cd1 N3 C9 -4.55(19) .
N1 Cd1 N3 C9 -39.8(2) .
Cl2 Cd1 N3 C9 -149.75(19) .
Cl1 Cd1 N3 C9 91.6(2) .
C1 N1 C5 C4 2.1(4) .
Cd1 N1 C5 C4 -170.26(19) .
C1 N1 C5 C6 -175.8(2) .
Cd1 N1 C5 C6 11.8(3) .
N1 C5 C4 C3 -2.3(4) .
C6 C5 C4 C3 175.6(2) .
C5 C4 C3 C2 0.4(4) .
C5 N1 C1 C2 -0.1(4) .
Cd1 N1 C1 C2 171.8(2) .
N1 C1 C2 C3 -1.7(4) .
C4 C3 C2 C1 1.5(4) .
C7 N2 C6 C5 -139.4(2) .
Cd1 N2 C6 C5 37.5(2) .
C7 N2 C6 C6 100.9(3) 2_666
Cd1 N2 C6 C6 -82.2(2) 2_666
N1 C5 C6 N2 -32.1(3) .
C4 C5 C6 N2 149.9(2) .
N1 C5 C6 C6 86.2(3) 2_666
C4 C5 C6 C6 -91.8(3) 2_666
C6 N2 C7 C8 -1.3(4) .
Cd1 N2 C7 C8 -178.1(2) .
C6 N2 C7 C9 -179.3(2) .
Cd1 N2 C7 C9 3.9(3) .
C13 N3 C9 C10 1.1(4) .
Cd1 N3 C9 C10 -172.2(2) .
C13 N3 C9 C7 -178.6(3) .
Cd1 N3 C9 C7 8.1(3) .
N2 C7 C9 N3 -7.9(4) .
C8 C7 C9 N3 173.9(2) .
N2 C7 C9 C10 172.4(3) .
C8 C7 C9 C10 -5.8(4) .
N3 C9 C10 C11 0.4(5) .
C7 C9 C10 C11 -179.9(3) .
C9 C10 C11 C12 -1.8(6) .
C10 C11 C12 C13 1.7(6) .
C9 N3 C13 C12 -1.2(5) .
Cd1 N3 C13 C12 171.6(3) .
C11 C12 C13 N3 -0.2(6) .
